data_7111177
loop_
_publ_author_name
'Albrecht, Markus'
'Witt, Karen'
'R\"ottele, Herbert'
'Fr\"ohlich, Roland'

_publ_contact_author 'Dr. Markus Albrecht'
_publ_contact_author_email albrecht@ochhades.chemie.uni-karlsruhe.de
_publ_section_title
;
 Stereoselective formation of a trinuclear hexa-stranded helicate-type
 zinc(ii) complex
;
_journal_issue 15
_journal_name_full 'Chemical Communications'
_journal_page_first 1330
_journal_paper_doi 10.1039/b103090f
_journal_year 2001
_chemical_formula_sum 'C120 H120 N18 O18 Zn3'
_chemical_formula_weight 2298.45
_chemical_name_systematic
; 
? 
;
_space_group_IT_number 4
_symmetry_cell_setting monoclinic
_symmetry_space_group_name_Hall 'P 2yb'
_symmetry_space_group_name_H-M 'P 1 21 1'
_atom_sites_solution_hydrogens geom
_atom_sites_solution_primary direct
_atom_sites_solution_secondary difmap
_audit_creation_method SHELXL-97
_cell_angle_alpha 90.00
_cell_angle_beta 108.50(1)
_cell_angle_gamma 90.00
_cell_formula_units_Z 2
_cell_length_a 14.729(1)
_cell_length_b 18.049(1)
_cell_length_c 21.493(1)
_cell_measurement_temperature 198(2)
_cell_volume 5418.5(6)
_computing_cell_refinement 'Collect (Nonius B.V., 1998)'
_computing_data_collection 'Collect (Nonius B.V., 1998)'
_computing_data_reduction 'Denzo-SMN (Otwinowski & Minor, 1997)'
_computing_molecular_graphics 'SCHAKAL (Keller, 1997)'
_computing_publication_material 'SHELXL-97 (Shedlrick, 1997)'
_computing_structure_refinement 'SHELXL-97 (Sheldrick, 1997)'
_computing_structure_solution 'SHELXS-97 (Sheldrick, 1990)'
_diffrn_ambient_temperature 198(2)
_diffrn_measured_fraction_theta_full 0.999
_diffrn_measured_fraction_theta_max 0.999
_diffrn_measurement_device_type 'Nonius KappaCCD'
_diffrn_measurement_method '\w and \f scans'
_diffrn_radiation_monochromator graphite
_diffrn_radiation_source 'rotating anode Nonius FR591'
_diffrn_radiation_type MoK\a
_diffrn_radiation_wavelength 0.71073
_diffrn_reflns_av_R_equivalents 0.0000
_diffrn_reflns_av_sigmaI/netI 0.1191
_diffrn_reflns_limit_h_max 15
_diffrn_reflns_limit_h_min -15
_diffrn_reflns_limit_k_max 19
_diffrn_reflns_limit_k_min -19
_diffrn_reflns_limit_l_max 23
_diffrn_reflns_limit_l_min -23
_diffrn_reflns_number 13203
_diffrn_reflns_theta_full 22.50
_diffrn_reflns_theta_max 22.50
_diffrn_reflns_theta_min 1.46
_exptl_absorpt_coefficient_mu 0.737
_exptl_absorpt_correction_T_max 0.9641
_exptl_absorpt_correction_T_min 0.7824
_exptl_absorpt_correction_type 'Denzo-SMN (Owtwinowski & Minor, 1997)'
_exptl_crystal_colour yellow
_exptl_crystal_density_diffrn 1.409
_exptl_crystal_density_method 'not measured'
_exptl_crystal_description plate
_exptl_crystal_F_000 2400
_exptl_crystal_size_max 0.35
_exptl_crystal_size_mid 0.30
_exptl_crystal_size_min 0.05
_refine_diff_density_max 0.575
_refine_diff_density_min -0.404
_refine_diff_density_rms 0.086
_refine_ls_abs_structure_details 'Flack H D (1983), Acta Cryst. A39, 876-881'
_refine_ls_abs_structure_Flack 0.07(2)
_refine_ls_extinction_method none
_refine_ls_goodness_of_fit_ref 1.105
_refine_ls_hydrogen_treatment mixed
_refine_ls_matrix_type full
_refine_ls_number_parameters 1276
_refine_ls_number_reflns 13203
_refine_ls_number_restraints 37
_refine_ls_restrained_S_all 1.105
_refine_ls_R_factor_all 0.1606
_refine_ls_R_factor_gt 0.0974
_refine_ls_shift/su_max 0.001
_refine_ls_shift/su_mean 0.000
_refine_ls_structure_factor_coef Fsqd
_refine_ls_weighting_details 'calc w=1/[\s^2^(Fo^2^)+(0.0329P)^2^+35.7935P] where P=(Fo^2^+2Fc^2^)/3'
_refine_ls_weighting_scheme calc
_refine_ls_wR_factor_gt 0.1819
_refine_ls_wR_factor_ref 0.2113
_reflns_number_gt 8392
_reflns_number_total 13203
_reflns_threshold_expression >2sigma(I)
_cod_data_source_file b103090fsup1.cif
_cod_data_source_block fro1594
_cod_depositor_comments
;
The following automatic conversions were performed:
data name '_publ_contact-author_email' replaced with
'_publ_contact_author_email' as specified in the replacement file
'/home/antanas/src/cod-tools/trunk/data/replacement-values/replacement_tags.lst'.

Automatic conversion script
Id: cif_correct_tags 4998 2017-03-02 13:24:31Z antanas 
;
_cod_original_cell_volume 5418.5(5)
_cod_original_sg_symbol_H-M P21
_cod_database_code 7111177

loop_
_symmetry_equiv_pos_as_xyz
'x, y, z'
'-x, y+1/2, -z'

loop_
_atom_site_label
_atom_site_type_symbol
_atom_site_fract_x
_atom_site_fract_y
_atom_site_fract_z
_atom_site_U_iso_or_equiv
_atom_site_adp_type
_atom_site_occupancy
_atom_site_symmetry_multiplicity
_atom_site_calc_flag
_atom_site_refinement_flags
Zn1 Zn 0.71358(12) 0.44628(12) 0.75863(9) 0.0507(5) Uani 1 1 d .
Zn2 Zn 0.82065(11) 0.34012(11) 0.85417(8) 0.0543(5) Uani 1 1 d .
Zn3 Zn 0.60869(11) 0.55333(11) 0.66359(9) 0.0579(6) Uani 1 1 d .
O11 O 0.8237(6) 0.4588(6) 0.8451(4) 0.049(3) Uani 1 1 d .
C12 C 0.8190(10) 0.4924(10) 0.8998(9) 0.060(5) Uani 1 1 d .
C13 C 0.8208(9) 0.4430(13) 0.9555(6) 0.056(4) Uani 1 1 d .
N14 N 0.8273(8) 0.3714(8) 0.9483(6) 0.053(3) Uani 1 1 d .
C15 C 0.8285(11) 0.3276(10) 0.9982(9) 0.070(5) Uani 1 1 d .
H15 H 0.8335 0.2755 0.9936 0.084 Uiso 1 1 calc R
C16 C 0.8224(13) 0.3559(12) 1.0573(9) 0.081(6) Uani 1 1 d .
H16 H 0.8243 0.3230 1.0922 0.098 Uiso 1 1 calc R
C17 C 0.8143(11) 0.4265(12) 1.0651(9) 0.072(5) Uani 1 1 d .
H17 H 0.8091 0.4441 1.1055 0.087 Uiso 1 1 calc R
C18 C 0.8129(10) 0.4789(12) 1.0147(8) 0.071(5) Uani 1 1 d .
C19 C 0.8112(12) 0.5557(11) 1.0201(9) 0.072(5) Uani 1 1 d .
H19 H 0.8097 0.5768 1.0603 0.086 Uiso 1 1 calc R
C21 C 0.8180(10) 0.5657(12) 0.9120(8) 0.062(5) Uani 1 1 d .
C20 C 0.8117(10) 0.6011(10) 0.9711(8) 0.062(5) Uani 1 1 d .
H20 H 0.8081 0.6534 0.9747 0.074 Uiso 1 1 calc R
N22 N 0.8178(8) 0.6101(7) 0.8565(7) 0.055(4) Uani 1 1 d .
H22 H 0.7903 0.5901 0.8177 0.066 Uiso 1 1 calc R
C23 C 0.8537(11) 0.6767(12) 0.8563(9) 0.064(5) Uani 1 1 d .
O24 O 0.8811(9) 0.7201(7) 0.9054(7) 0.091(4) Uani 1 1 d .
N25 N 0.8586(12) 0.7026(9) 0.7975(8) 0.086(5) Uani 1 1 d .
H25 H 0.8361 0.6745 0.7625 0.103 Uiso 1 1 calc R
C26 C 0.8979(15) 0.7717(10) 0.7904(10) 0.088(7) Uani 1 1 d .
H26 H 0.8818 0.8092 0.8195 0.105 Uiso 1 1 calc R
C27 C 0.9979(15) 0.7702(15) 0.8017(14) 0.175(15) Uani 1 1 d .
H27A H 1.0168 0.7207 0.7917 0.263 Uiso 1 1 calc R
H27B H 1.0315 0.7820 0.8478 0.263 Uiso 1 1 calc R
H27C H 1.0147 0.8067 0.7735 0.263 Uiso 1 1 calc R
C28 C 0.8482(14) 0.7920(11) 0.7171(7) 0.21(2) Uani 1 1 d G
C29 C 0.8455(18) 0.7634(11) 0.6565(10) 0.54(8) Uani 1 1 d G
H29 H 0.8882 0.7249 0.6541 0.650 Uiso 1 1 calc R
C30 C 0.780(2) 0.7911(14) 0.5994(7) 0.37(4) Uani 1 1 d G
H30 H 0.7783 0.7715 0.5580 0.440 Uiso 1 1 calc R
C31 C 0.7176(15) 0.8474(14) 0.6029(9) 0.23(2) Uani 1 1 d G
H31 H 0.6729 0.8663 0.5639 0.277 Uiso 1 1 calc R
C32 C 0.7203(15) 0.8760(12) 0.6635(12) 0.39(5) Uani 1 1 d G
H32 H 0.6776 0.9145 0.6659 0.468 Uiso 1 1 calc R
C33 C 0.7856(17) 0.8483(12) 0.7206(9) 0.26(2) Uani 1 1 d G
H33 H 0.7875 0.8679 0.7621 0.311 Uiso 1 1 calc R
O41 O 0.8029(6) 0.3559(6) 0.7525(5) 0.053(3) Uani 1 1 d .
C42 C 0.8901(9) 0.3557(9) 0.7426(8) 0.052(4) Uani 1 1 d .
C43 C 0.9721(10) 0.3354(9) 0.7945(7) 0.054(4) Uani 1 1 d .
N44 N 0.9580(8) 0.3220(7) 0.8566(5) 0.048(3) Uani 1 1 d .
C45 C 1.0348(12) 0.3047(9) 0.9041(8) 0.060(5) Uani 1 1 d .
H45 H 1.0256 0.2932 0.9448 0.072 Uiso 1 1 calc R
C46 C 1.1290(11) 0.3008(11) 0.9032(10) 0.086(6) Uani 1 1 d .
H46 H 1.1810 0.2881 0.9410 0.104 Uiso 1 1 calc R
C47 C 1.1415(11) 0.3169(11) 0.8421(9) 0.078(6) Uani 1 1 d .
H47 H 1.2039 0.3171 0.8380 0.094 Uiso 1 1 calc R
C48 C 1.0644(9) 0.3321(9) 0.7896(8) 0.056(4) Uani 1 1 d .
C49 C 1.0722(10) 0.3501(11) 0.7252(9) 0.073(5) Uani 1 1 d .
H49 H 1.1336 0.3503 0.7194 0.087 Uiso 1 1 calc R
C50 C 0.9950(10) 0.3663(10) 0.6741(7) 0.067(5) Uani 1 1 d .
H50 H 1.0019 0.3766 0.6325 0.080 Uiso 1 1 calc R
C51 C 0.9009(10) 0.3681(8) 0.6820(7) 0.048(4) Uani 1 1 d .
N52 N 0.8177(7) 0.3857(7) 0.6330(6) 0.057(4) Uani 1 1 d .
H52 H 0.7722 0.4074 0.6446 0.068 Uiso 1 1 calc R
C53 C 0.7992(12) 0.3714(10) 0.5648(9) 0.065(5) Uani 1 1 d .
O54 O 0.8551(8) 0.3459(8) 0.5416(5) 0.085(4) Uani 1 1 d .
N55 N 0.7080(9) 0.3942(8) 0.5301(7) 0.073(4) Uani 1 1 d .
H55 H 0.6769 0.4252 0.5477 0.087 Uiso 1 1 calc R
C56 C 0.6626(12) 0.3654(11) 0.4623(8) 0.083(6) Uani 1 1 d .
H56 H 0.7145 0.3586 0.4420 0.100 Uiso 1 1 calc R
C57 C 0.6181(13) 0.2924(9) 0.4634(8) 0.072(5) Uani 1 1 d .
H57A H 0.5690 0.2968 0.4850 0.108 Uiso 1 1 calc R
H57B H 0.6671 0.2570 0.4874 0.108 Uiso 1 1 calc R
H57C H 0.5885 0.2749 0.4183 0.108 Uiso 1 1 calc R
C58 C 0.5948(7) 0.4245(6) 0.4230(5) 0.060(5) Uani 1 1 d G
C59 C 0.5256(8) 0.4552(8) 0.4466(5) 0.091(6) Uani 1 1 d G
H59 H 0.5218 0.4405 0.4881 0.109 Uiso 1 1 calc R
C60 C 0.4620(8) 0.5075(8) 0.4094(7) 0.112(8) Uani 1 1 d G
H60 H 0.4147 0.5286 0.4255 0.134 Uiso 1 1 calc R
C61 C 0.4676(9) 0.5291(7) 0.3486(7) 0.112(8) Uani 1 1 d G
H61 H 0.4241 0.5648 0.3232 0.134 Uiso 1 1 calc R
C62 C 0.5368(10) 0.4983(8) 0.3250(5) 0.105(7) Uani 1 1 d G
H62 H 0.5406 0.5130 0.2835 0.126 Uiso 1 1 calc R
C63 C 0.6004(8) 0.4460(7) 0.3622(6) 0.086(6) Uani 1 1 d G
H63 H 0.6477 0.4250 0.3461 0.103 Uiso 1 1 calc R
O71 O 0.6690(6) 0.3678(6) 0.8147(5) 0.056(3) Uani 1 1 d .
C72 C 0.6188(10) 0.3030(11) 0.8018(8) 0.054(5) Uani 1 1 d .
C73 C 0.6603(11) 0.2329(9) 0.8191(7) 0.045(4) Uani 1 1 d .
N74 N 0.7582(10) 0.2359(8) 0.8457(6) 0.061(4) Uani 1 1 d .
C75 C 0.8013(13) 0.1769(12) 0.8634(8) 0.067(5) Uani 1 1 d .
H75 H 0.8688 0.1786 0.8835 0.080 Uiso 1 1 calc R
C76 C 0.7544(16) 0.1052(11) 0.8552(7) 0.080(6) Uani 1 1 d .
H76 H 0.7904 0.0608 0.8667 0.096 Uiso 1 1 calc R
C77 C 0.6535(14) 0.1037(12) 0.8295(8) 0.080(6) Uani 1 1 d .
H77 H 0.6191 0.0587 0.8272 0.096 Uiso 1 1 calc R
C78 C 0.6085(12) 0.1665(10) 0.8088(8) 0.053(4) Uani 1 1 d .
C79 C 0.5078(13) 0.1746(12) 0.7800(9) 0.075(5) Uani 1 1 d .
H79 H 0.4685 0.1316 0.7715 0.090 Uiso 1 1 calc R
C80 C 0.4669(12) 0.2410(11) 0.7646(9) 0.071(5) Uani 1 1 d .
H80 H 0.3992 0.2433 0.7459 0.085 Uiso 1 1 calc R
C81 C 0.5165(11) 0.3047(10) 0.7741(8) 0.055(4) Uani 1 1 d .
N82 N 0.4769(8) 0.3726(9) 0.7561(7) 0.066(4) Uani 1 1 d .
H82 H 0.5156 0.4067 0.7496 0.079 Uiso 1 1 calc R
C83 C 0.3825(11) 0.3954(11) 0.7465(8) 0.062(5) Uani 1 1 d .
O84 O 0.3203(8) 0.3517(8) 0.7483(8) 0.117(5) Uani 1 1 d .
N85 N 0.3655(8) 0.4671(9) 0.7294(6) 0.066(4) Uani 1 1 d .
H85 H 0.4074 0.4925 0.7166 0.079 Uiso 1 1 calc R
C86 C 0.2777(11) 0.5027(11) 0.7320(8) 0.072(5) Uani 1 1 d .
H86 H 0.2224 0.4690 0.7114 0.086 Uiso 1 1 calc R
C87 C 0.2867(14) 0.5139(11) 0.8055(9) 0.104(7) Uani 1 1 d .
H87A H 0.2993 0.4661 0.8283 0.155 Uiso 1 1 calc R
H87B H 0.2268 0.5346 0.8088 0.155 Uiso 1 1 calc R
H87C H 0.3395 0.5480 0.8258 0.155 Uiso 1 1 calc R
C88 C 0.2612(9) 0.5757(8) 0.6952(6) 0.071(6) Uani 1 1 d G
C89 C 0.1872(8) 0.5818(9) 0.6361(7) 0.103(8) Uani 1 1 d G
H89 H 0.1467 0.5406 0.6194 0.124 Uiso 1 1 calc R
C90 C 0.1724(9) 0.6482(12) 0.6016(6) 0.139(12) Uani 1 1 d G
H90 H 0.1218 0.6523 0.5613 0.167 Uiso 1 1 calc R
C91 C 0.2316(13) 0.7085(9) 0.6261(10) 0.155(13) Uani 1 1 d G
H91 H 0.2214 0.7539 0.6025 0.187 Uiso 1 1 calc R
C92 C 0.3056(11) 0.7025(8) 0.6851(10) 0.132(10) Uani 1 1 d G
H92 H 0.3460 0.7437 0.7018 0.158 Uiso 1 1 calc R
C93 C 0.3204(8) 0.6361(10) 0.7196(6) 0.084(6) Uani 1 1 d G
H93 H 0.3710 0.6319 0.7600 0.101 Uiso 1 1 calc R
O101 O 0.6368(6) 0.4355(6) 0.6602(4) 0.050(3) Uani 1 1 d .
C102 C 0.5551(11) 0.4013(8) 0.6301(7) 0.049(4) Uani 1 1 d .
C103 C 0.4682(9) 0.4417(10) 0.6002(6) 0.047(4) Uani 1 1 d .
N104 N 0.4731(8) 0.5171(8) 0.6054(6) 0.055(4) Uani 1 1 d .
C105 C 0.3985(9) 0.5612(11) 0.5749(7) 0.062(5) Uani 1 1 d .
H105 H 0.4029 0.6137 0.5750 0.074 Uiso 1 1 calc R
C106 C 0.3139(12) 0.5227(13) 0.5431(8) 0.078(6) Uani 1 1 d .
H106 H 0.2593 0.5523 0.5224 0.093 Uiso 1 1 calc R
C107 C 0.3010(10) 0.4497(12) 0.5384(7) 0.059(5) Uani 1 1 d .
H107 H 0.2405 0.4284 0.5158 0.071 Uiso 1 1 calc R
C108 C 0.3817(11) 0.4059(12) 0.5686(8) 0.067(5) Uani 1 1 d .
C109 C 0.3790(11) 0.3272(12) 0.5674(8) 0.074(5) Uani 1 1 d .
H109 H 0.3200 0.3022 0.5478 0.089 Uiso 1 1 calc R
C110 C 0.4645(11) 0.2854(11) 0.5956(8) 0.072(5) Uani 1 1 d .
H110 H 0.4645 0.2327 0.5950 0.087 Uiso 1 1 calc R
C111 C 0.5491(9) 0.3265(11) 0.6244(7) 0.059(5) Uani 1 1 d .
N112 N 0.6371(9) 0.2850(8) 0.6549(6) 0.059(4) Uani 1 1 d .
H112 H 0.6785 0.3047 0.6899 0.071 Uiso 1 1 calc R
C113 C 0.6614(13) 0.2180(11) 0.6340(9) 0.068(5) Uani 1 1 d .
O114 O 0.6092(8) 0.1801(6) 0.5893(6) 0.070(3) Uani 1 1 d .
N115 N 0.7503(10) 0.1942(7) 0.6677(6) 0.061(4) Uani 1 1 d .
H115 H 0.7803 0.2188 0.7037 0.073 Uiso 1 1 calc R
C116 C 0.8000(11) 0.1353(9) 0.6521(8) 0.059(5) Uani 1 1 d .
H116 H 0.7529 0.0947 0.6338 0.071 Uiso 1 1 calc R
C117 C 0.8442(13) 0.1561(12) 0.6006(9) 0.097(7) Uani 1 1 d .
H11A H 0.7963 0.1812 0.5643 0.146 Uiso 1 1 calc R
H11B H 0.8667 0.1114 0.5842 0.146 Uiso 1 1 calc R
H11C H 0.8984 0.1895 0.6196 0.146 Uiso 1 1 calc R
C118 C 0.8740(9) 0.1055(9) 0.7087(5) 0.071(5) Uani 1 1 d G
C119 C 0.9549(10) 0.1455(7) 0.7433(8) 0.095(7) Uani 1 1 d G
H119 H 0.9674 0.1923 0.7274 0.115 Uiso 1 1 calc R
C120 C 1.0175(8) 0.1172(10) 0.8012(7) 0.145(12) Uani 1 1 d G
H120 H 1.0727 0.1445 0.8249 0.174 Uiso 1 1 calc R
C121 C 0.9992(11) 0.0488(11) 0.8245(6) 0.136(11) Uani 1 1 d G
H121 H 1.0420 0.0294 0.8641 0.164 Uiso 1 1 calc R
C122 C 0.9184(13) 0.0087(8) 0.7899(8) 0.145(11) Uani 1 1 d G
H122 H 0.9059 -0.0380 0.8058 0.174 Uiso 1 1 calc R
C123 C 0.8558(9) 0.0371(8) 0.7320(7) 0.101(7) Uani 1 1 d G
H123 H 0.8005 0.0097 0.7083 0.121 Uiso 1 1 calc R
O131 O 0.5941(7) 0.5143(6) 0.7559(5) 0.054(3) Uani 1 1 d .
C132 C 0.5857(10) 0.5692(10) 0.7934(9) 0.053(4) Uani 1 1 d .
C133 C 0.5801(10) 0.6434(12) 0.7689(10) 0.069(5) Uani 1 1 d .
N134 N 0.5857(9) 0.6500(9) 0.7060(9) 0.072(4) Uani 1 1 d .
C135 C 0.5801(12) 0.7158(14) 0.6816(11) 0.084(6) Uani 1 1 d .
H135 H 0.5856 0.7200 0.6389 0.101 Uiso 1 1 calc R
C136 C 0.5669(13) 0.7810(14) 0.7117(16) 0.117(9) Uani 1 1 d .
H136 H 0.5623 0.8276 0.6903 0.140 Uiso 1 1 calc R
C137 C 0.5606(14) 0.7750(13) 0.7747(13) 0.093(7) Uani 1 1 d .
H137 H 0.5504 0.8181 0.7969 0.112 Uiso 1 1 calc R
C138 C 0.5692(11) 0.7062(11) 0.8055(13) 0.083(7) Uani 1 1 d .
C139 C 0.5642(12) 0.6913(15) 0.8706(11) 0.093(8) Uani 1 1 d .
H139 H 0.5592 0.7307 0.8985 0.111 Uiso 1 1 calc R
C140 C 0.5666(12) 0.6221(11) 0.8902(10) 0.069(6) Uani 1 1 d .
H140 H 0.5594 0.6141 0.9321 0.083 Uiso 1 1 calc R
C141 C 0.5784(10) 0.5609(11) 0.8567(9) 0.060(4) Uani 1 1 d .
N142 N 0.5838(9) 0.4913(8) 0.8800(6) 0.058(4) Uani 1 1 d .
H142 H 0.6175 0.4595 0.8653 0.069 Uiso 1 1 calc R
C143 C 0.5425(13) 0.4652(12) 0.9239(9) 0.075(5) Uani 1 1 d .
O144 O 0.4976(9) 0.5023(8) 0.9515(7) 0.102(4) Uani 1 1 d .
N145 N 0.5574(9) 0.3932(10) 0.9375(7) 0.078(5) Uani 1 1 d .
H145 H 0.6005 0.3700 0.9242 0.093 Uiso 1 1 calc R
C146 C 0.5046(13) 0.3505(11) 0.9739(8) 0.078(5) Uani 1 1 d .
H146 H 0.4855 0.3871 1.0024 0.094 Uiso 1 1 calc R
C147 C 0.4141(12) 0.3179(13) 0.9306(10) 0.113(8) Uani 1 1 d .
H14A H 0.4182 0.3121 0.8862 0.169 Uiso 1 1 calc R
H14B H 0.3605 0.3508 0.9292 0.169 Uiso 1 1 calc R
H14C H 0.4038 0.2694 0.9476 0.169 Uiso 1 1 calc R
C148 C 0.5680(9) 0.2967(10) 1.0190(9) 0.094(7) Uani 1 1 d G
C149 C 0.6027(12) 0.3109(9) 1.0859(10) 0.123(10) Uani 1 1 d G
H149 H 0.5837 0.3545 1.1032 0.148 Uiso 1 1 calc R
C150 C 0.6654(12) 0.2612(15) 1.1276(8) 0.199(18) Uani 1 1 d G
H150 H 0.6892 0.2709 1.1734 0.238 Uiso 1 1 calc R
C151 C 0.6933(11) 0.1974(12) 1.1023(14) 0.34(4) Uani 1 1 d G
H151 H 0.7362 0.1635 1.1308 0.410 Uiso 1 1 calc R
C152 C 0.6585(15) 0.1833(9) 1.0353(16) 0.39(5) Uani 1 1 d G
H152 H 0.6776 0.1397 1.0181 0.468 Uiso 1 1 calc R
C153 C 0.5958(14) 0.2329(13) 0.9937(10) 0.156(12) Uani 1 1 d G
H153 H 0.5721 0.2232 0.9479 0.188 Uiso 1 1 calc R
O161 O 0.7558(6) 0.5437(6) 0.7222(5) 0.051(3) Uani 1 1 d .
C162 C 0.8115(10) 0.5551(10) 0.6845(7) 0.056(4) Uani 1 1 d .
C163 C 0.7746(10) 0.5765(8) 0.6202(8) 0.052(4) Uani 1 1 d .
N164 N 0.6741(8) 0.5853(7) 0.5949(6) 0.052(3) Uani 1 1 d .
C165 C 0.6311(11) 0.6071(9) 0.5319(8) 0.067(5) Uani 1 1 d .
H165 H 0.5639 0.6152 0.5166 0.080 Uiso 1 1 calc R
C166 C 0.6856(12) 0.6179(9) 0.4886(8) 0.067(5) Uani 1 1 d .
H166 H 0.6550 0.6312 0.4441 0.081 Uiso 1 1 calc R
C167 C 0.7837(12) 0.6089(10) 0.5122(9) 0.076(5) Uani 1 1 d .
H167 H 0.8206 0.6141 0.4833 0.091 Uiso 1 1 calc R
C168 C 0.8291(11) 0.5921(9) 0.5783(7) 0.063(5) Uani 1 1 d .
C169 C 0.9285(10) 0.5814(9) 0.6046(8) 0.065(5) Uani 1 1 d .
H169 H 0.9681 0.5858 0.5775 0.078 Uiso 1 1 calc R
C170 C 0.9674(10) 0.5645(9) 0.6692(7) 0.055(4) Uani 1 1 d .
H170 H 1.0351 0.5628 0.6877 0.066 Uiso 1 1 calc R
C171 C 0.9129(10) 0.5500(10) 0.7086(7) 0.052(4) Uani 1 1 d .
N172 N 0.9502(8) 0.5285(7) 0.7747(6) 0.056(4) Uani 1 1 d .
H172 H 0.9160 0.4973 0.7895 0.067 Uiso 1 1 calc R
C173 C 1.0323(10) 0.5513(10) 0.8164(8) 0.054(4) Uani 1 1 d .
O174 O 1.0836(8) 0.5970(7) 0.8046(5) 0.070(3) Uani 1 1 d .
N175 N 1.0552(8) 0.5214(7) 0.8773(6) 0.056(4) Uani 1 1 d .
H175 H 1.0221 0.4827 0.8826 0.067 Uiso 1 1 calc R
C176 C 1.1298(10) 0.5483(10) 0.9341(8) 0.064(5) Uani 1 1 d .
H176 H 1.1850 0.5626 0.9190 0.077 Uiso 1 1 calc R
C177 C 1.1017(12) 0.6175(9) 0.9653(8) 0.072(5) Uani 1 1 d .
H17A H 1.0959 0.6599 0.9358 0.108 Uiso 1 1 calc R
H17B H 1.1511 0.6279 1.0073 0.108 Uiso 1 1 calc R
H17C H 1.0403 0.6089 0.9728 0.108 Uiso 1 1 calc R
C178 C 1.1660(7) 0.4882(5) 0.9863(4) 0.057(5) Uani 1 1 d G
C179 C 1.1037(6) 0.4549(7) 1.0147(5) 0.069(5) Uani 1 1 d G
H179 H 1.0386 0.4702 1.0023 0.083 Uiso 1 1 calc R
C180 C 1.1364(8) 0.3993(7) 1.0612(5) 0.074(5) Uani 1 1 d G
H180 H 1.0938 0.3765 1.0805 0.088 Uiso 1 1 calc R
C181 C 1.2316(9) 0.3770(6) 1.0793(5) 0.074(5) Uani 1 1 d G
H181 H 1.2540 0.3390 1.1110 0.089 Uiso 1 1 calc R
C182 C 1.2940(6) 0.4103(7) 1.0509(6) 0.091(6) Uani 1 1 d G
H182 H 1.3590 0.3950 1.0633 0.109 Uiso 1 1 calc R
C183 C 1.2612(7) 0.4659(6) 1.0045(5) 0.064(5) Uani 1 1 d G
H183 H 1.3038 0.4886 0.9851 0.077 Uiso 1 1 calc R
O201 O 0.0598(15) 0.1737(11) 0.5527(11) 0.194(8) Uiso 1 1 d D
C202 C 0.112(2) 0.1869(15) 0.6243(13) 0.194(13) Uiso 1 1 d D
H20A H 0.0678 0.2092 0.6457 0.233 Uiso 1 1 calc R
H20B H 0.1360 0.1395 0.6465 0.233 Uiso 1 1 calc R
C203 C 0.1907(15) 0.2369(12) 0.6286(11) 0.126(8) Uiso 1 1 d D
H20C H 0.2344 0.2124 0.6082 0.151 Uiso 1 1 calc R
H20D H 0.2269 0.2447 0.6755 0.151 Uiso 1 1 calc R
O204 O 0.1640(11) 0.3094(8) 0.5976(8) 0.132(5) Uiso 1 1 d D
C205 C 0.1033(19) 0.2960(15) 0.5320(12) 0.200(14) Uiso 1 1 d D
H20E H 0.1428 0.2749 0.5067 0.240 Uiso 1 1 calc R
H20F H 0.0783 0.3442 0.5118 0.240 Uiso 1 1 calc R
C206 C 0.0200(13) 0.2452(11) 0.5251(9) 0.104(7) Uiso 1 1 d D
H20G H -0.0218 0.2653 0.5491 0.124 Uiso 1 1 calc R
H20H H -0.0183 0.2395 0.4783 0.124 Uiso 1 1 calc R
O211 O 1.0452(13) 0.4462(13) 0.4372(10) 0.197(8) Uiso 1 1 d D
C212 C 1.0182(17) 0.4478(17) 0.3647(12) 0.177(11) Uiso 1 1 d D
H21A H 1.0144 0.4997 0.3491 0.213 Uiso 1 1 calc R
H21B H 1.0668 0.4214 0.3502 0.213 Uiso 1 1 calc R
C213 C 0.9273(19) 0.4127(17) 0.3385(14) 0.222(16) Uiso 1 1 d D
H21C H 0.9279 0.3642 0.3602 0.266 Uiso 1 1 calc R
H21D H 0.9133 0.4040 0.2909 0.266 Uiso 1 1 calc R
O214 O 0.8527(12) 0.4612(11) 0.3499(10) 0.182(7) Uiso 1 1 d D
C215 C 0.8776(19) 0.456(2) 0.4190(13) 0.227(15) Uiso 1 1 d D
H21E H 0.8771 0.4033 0.4311 0.272 Uiso 1 1 calc R
H21F H 0.8279 0.4818 0.4330 0.272 Uiso 1 1 calc R
C216 C 0.973(2) 0.4881(19) 0.4559(14) 0.250(18) Uiso 1 1 d D
H21G H 0.9750 0.5411 0.4448 0.300 Uiso 1 1 calc R
H21H H 0.9839 0.4839 0.5037 0.300 Uiso 1 1 calc R
O221 O 0.7329(12) 0.5937(10) 1.1476(9) 0.161(7) Uiso 1 1 d D
C222 C 0.6319(16) 0.6026(14) 1.1080(12) 0.160(11) Uiso 1 1 d D
H22A H 0.6013 0.6413 1.1272 0.192 Uiso 1 1 calc R
H22B H 0.6267 0.6174 1.0626 0.192 Uiso 1 1 calc R
C223 C 0.5864(15) 0.5327(12) 1.1080(10) 0.126(8) Uiso 1 1 d D
H22C H 0.6175 0.4958 1.0873 0.151 Uiso 1 1 calc R
H22D H 0.5188 0.5370 1.0800 0.151 Uiso 1 1 calc R
O224 O 0.5879(12) 0.5034(9) 1.1729(9) 0.158(6) Uiso 1 1 d D
C225 C 0.6873(15) 0.4935(13) 1.2066(12) 0.150(10) Uiso 1 1 d D
H22E H 0.7148 0.4582 1.1822 0.180 Uiso 1 1 calc R
H22F H 0.6963 0.4729 1.2508 0.180 Uiso 1 1 calc R
C226 C 0.7368(15) 0.5657(13) 1.2124(10) 0.140(9) Uiso 1 1 d D
H22G H 0.7060 0.6019 1.2340 0.168 Uiso 1 1 calc R
H22H H 0.8044 0.5600 1.2401 0.168 Uiso 1 1 calc R

loop_
_atom_site_aniso_label
_atom_site_aniso_U_11
_atom_site_aniso_U_22
_atom_site_aniso_U_33
_atom_site_aniso_U_23
_atom_site_aniso_U_13
_atom_site_aniso_U_12
Zn1 0.0386(9) 0.0639(12) 0.0498(10) -0.0019(9) 0.0142(8) -0.0013(8)
Zn2 0.0481(10) 0.0681(14) 0.0489(12) 0.0022(11) 0.0185(9) 0.0002(10)
Zn3 0.0422(10) 0.0666(14) 0.0612(13) -0.0023(11) 0.0111(9) 0.0048(10)
O11 0.048(6) 0.070(8) 0.030(6) -0.017(6) 0.013(5) -0.012(6)
C12 0.033(9) 0.049(12) 0.091(15) 0.023(11) 0.008(9) -0.008(8)
C13 0.041(8) 0.104(15) 0.029(9) -0.018(11) 0.019(7) 0.008(10)
N14 0.062(8) 0.055(10) 0.056(9) -0.006(8) 0.036(7) -0.005(7)
C15 0.084(12) 0.063(13) 0.066(13) 0.028(11) 0.028(10) -0.008(10)
C16 0.124(16) 0.071(15) 0.058(13) 0.002(11) 0.042(11) -0.012(13)
C17 0.079(12) 0.089(16) 0.066(13) -0.014(12) 0.047(10) -0.010(11)
C18 0.042(9) 0.109(17) 0.065(13) 0.000(12) 0.024(9) -0.020(10)
C19 0.095(13) 0.055(13) 0.066(13) -0.002(12) 0.025(10) -0.016(12)
C21 0.037(8) 0.088(16) 0.059(12) 0.021(12) 0.012(8) 0.010(10)
C20 0.056(10) 0.075(13) 0.052(11) -0.019(11) 0.013(9) 0.023(9)
N22 0.045(8) 0.038(9) 0.069(10) -0.030(8) 0.000(7) -0.019(7)
C23 0.053(11) 0.089(16) 0.049(12) -0.032(12) 0.015(9) -0.005(11)
O24 0.112(10) 0.077(10) 0.088(10) -0.006(8) 0.040(8) -0.014(8)
N25 0.129(14) 0.066(12) 0.058(11) -0.017(9) 0.025(10) -0.013(10)
C26 0.109(17) 0.026(11) 0.096(16) 0.015(10) -0.011(13) -0.001(11)
C27 0.071(15) 0.19(3) 0.24(3) 0.16(3) 0.015(18) 0.014(16)
C28 0.21(3) 0.039(16) 0.46(7) 0.07(3) 0.22(4) 0.042(19)
C29 1.3(2) 0.18(4) 0.35(7) -0.15(5) 0.62(12) -0.30(8)
C30 0.51(8) 0.22(4) 0.13(3) 0.10(3) -0.23(4) -0.02(5)
C31 0.33(5) 0.22(4) 0.10(2) 0.11(3) 0.00(3) -0.05(4)
C32 0.54(8) 0.52(9) 0.09(2) 0.04(4) 0.08(4) -0.41(7)
C33 0.34(5) 0.38(6) 0.037(15) 0.01(2) 0.04(2) -0.16(5)
O41 0.034(5) 0.067(8) 0.054(6) -0.002(6) 0.009(5) -0.007(5)
C42 0.023(8) 0.061(12) 0.062(11) -0.011(9) -0.003(8) 0.007(8)
C43 0.062(10) 0.056(11) 0.040(9) -0.002(9) 0.011(8) -0.009(9)
N44 0.058(7) 0.063(9) 0.012(6) 0.004(6) -0.007(6) 0.008(7)
C45 0.077(12) 0.062(12) 0.050(11) -0.008(9) 0.032(10) -0.008(10)
C46 0.032(9) 0.126(18) 0.079(15) -0.004(13) -0.014(9) -0.001(10)
C47 0.039(10) 0.116(18) 0.072(13) -0.018(12) 0.008(10) 0.011(10)
C48 0.021(7) 0.078(12) 0.070(12) -0.014(10) 0.017(8) 0.004(8)
C49 0.037(9) 0.104(14) 0.085(13) -0.009(12) 0.031(10) 0.007(10)
C50 0.052(10) 0.103(15) 0.031(9) 0.010(9) -0.007(8) -0.014(10)
C51 0.044(9) 0.050(11) 0.040(10) -0.011(8) 0.000(8) -0.001(8)
N52 0.030(6) 0.091(11) 0.045(8) -0.009(8) 0.006(6) -0.006(7)
C53 0.062(12) 0.062(13) 0.070(14) 0.001(10) 0.019(11) -0.014(10)
O54 0.069(7) 0.137(11) 0.054(7) -0.029(8) 0.026(6) 0.024(8)
N55 0.054(8) 0.097(12) 0.071(10) -0.014(9) 0.025(8) 0.033(8)
C56 0.069(11) 0.108(17) 0.052(11) -0.015(11) -0.011(9) 0.027(12)
C57 0.096(13) 0.046(11) 0.069(12) 0.007(9) 0.017(10) -0.020(10)
C58 0.052(9) 0.064(12) 0.053(11) 0.002(9) -0.001(8) 0.020(9)
C59 0.069(11) 0.136(19) 0.056(11) -0.009(13) 0.005(9) 0.053(13)
C60 0.077(13) 0.18(2) 0.077(15) 0.001(15) 0.023(12) 0.049(15)
C61 0.129(18) 0.13(2) 0.096(17) 0.029(14) 0.063(15) 0.069(15)
C62 0.122(18) 0.102(17) 0.078(14) 0.023(14) 0.011(14) 0.012(15)
C63 0.084(12) 0.123(17) 0.040(11) 0.017(12) 0.005(9) 0.019(13)
O71 0.042(6) 0.068(8) 0.067(7) 0.004(6) 0.028(5) -0.016(6)
C72 0.029(8) 0.082(14) 0.063(11) -0.013(10) 0.030(8) -0.016(9)
C73 0.052(10) 0.057(12) 0.035(9) 0.008(8) 0.024(8) 0.008(9)
N74 0.069(10) 0.062(10) 0.058(9) -0.003(8) 0.029(8) 0.022(8)
C75 0.072(12) 0.074(15) 0.055(12) -0.002(11) 0.021(10) -0.008(12)
C76 0.147(19) 0.082(15) 0.011(8) 0.018(9) 0.026(11) 0.017(14)
C77 0.088(14) 0.077(15) 0.049(12) 0.019(10) -0.014(10) -0.011(12)
C78 0.072(12) 0.052(12) 0.043(10) -0.008(9) 0.027(9) -0.019(10)
C79 0.071(13) 0.082(16) 0.083(14) -0.018(12) 0.039(11) -0.018(12)
C80 0.056(11) 0.072(14) 0.088(14) -0.007(12) 0.028(10) 0.001(11)
C81 0.059(11) 0.044(11) 0.070(12) 0.001(9) 0.032(9) -0.003(10)
N82 0.042(8) 0.089(13) 0.075(10) -0.029(9) 0.028(7) -0.029(8)
C83 0.046(10) 0.074(14) 0.076(12) -0.016(11) 0.034(9) 0.010(11)
O84 0.059(7) 0.089(11) 0.224(17) -0.025(11) 0.073(9) -0.010(8)
N85 0.037(7) 0.097(13) 0.070(9) -0.008(9) 0.026(6) 0.014(8)
C86 0.043(9) 0.106(16) 0.075(13) -0.010(12) 0.030(9) 0.013(10)
C87 0.123(17) 0.124(18) 0.099(16) 0.012(13) 0.085(14) 0.031(13)
C88 0.022(8) 0.13(2) 0.059(12) 0.000(12) 0.008(8) 0.013(10)
C89 0.050(11) 0.20(3) 0.068(14) 0.014(15) 0.032(11) 0.009(13)
C90 0.058(14) 0.27(4) 0.100(18) 0.09(2) 0.045(13) 0.05(2)
C91 0.055(15) 0.22(3) 0.23(3) 0.07(3) 0.10(2) -0.002(18)
C92 0.079(17) 0.13(2) 0.18(3) 0.04(2) 0.040(18) 0.019(16)
C93 0.062(12) 0.092(16) 0.102(16) 0.005(14) 0.029(11) 0.011(13)
O101 0.033(5) 0.066(7) 0.048(6) -0.009(6) 0.010(5) -0.012(5)
C102 0.058(11) 0.030(9) 0.061(11) -0.025(8) 0.024(9) -0.003(9)
C103 0.032(8) 0.077(13) 0.036(8) 0.009(9) 0.016(7) 0.008(9)
N104 0.052(8) 0.062(10) 0.051(8) -0.011(7) 0.016(7) -0.009(7)
C105 0.026(8) 0.089(13) 0.057(10) 0.002(10) -0.006(8) 0.034(10)
C106 0.048(11) 0.13(2) 0.046(11) -0.004(12) 0.007(9) 0.045(12)
C107 0.033(9) 0.086(14) 0.051(10) -0.012(11) 0.003(7) 0.019(10)
C108 0.046(11) 0.093(15) 0.069(12) -0.025(11) 0.030(9) -0.032(11)
C109 0.043(10) 0.111(19) 0.066(12) -0.010(12) 0.014(9) -0.009(11)
C110 0.056(11) 0.086(14) 0.067(12) -0.022(11) 0.010(10) -0.012(10)
C111 0.021(8) 0.110(17) 0.041(9) 0.009(10) 0.003(7) 0.011(10)
N112 0.049(8) 0.073(11) 0.063(9) -0.020(8) 0.026(7) -0.004(7)
C113 0.055(12) 0.079(15) 0.069(14) -0.005(12) 0.020(11) -0.025(11)
O114 0.058(7) 0.075(9) 0.071(8) -0.015(7) 0.011(6) -0.017(7)
N115 0.062(9) 0.059(10) 0.050(9) -0.007(7) 0.003(8) 0.001(8)
C116 0.052(10) 0.056(12) 0.069(12) -0.022(9) 0.016(10) 0.010(9)
C117 0.094(14) 0.127(19) 0.068(14) 0.005(13) 0.021(12) 0.026(13)
C118 0.070(13) 0.087(15) 0.054(12) -0.015(11) 0.015(11) 0.012(12)
C119 0.066(12) 0.104(17) 0.094(16) -0.008(14) -0.005(12) 0.013(13)
C120 0.16(2) 0.12(2) 0.12(2) -0.016(17) -0.013(19) 0.09(2)
C121 0.117(19) 0.15(2) 0.096(17) -0.026(19) -0.034(15) 0.09(2)
C122 0.15(2) 0.17(3) 0.10(2) 0.012(19) 0.014(17) 0.09(2)
C123 0.123(18) 0.12(2) 0.059(13) 0.006(13) 0.022(13) 0.032(15)
O131 0.064(7) 0.046(7) 0.048(6) -0.007(6) 0.009(5) 0.011(5)
C132 0.041(9) 0.064(14) 0.062(12) -0.004(11) 0.028(8) 0.010(9)
C133 0.024(8) 0.084(16) 0.079(15) -0.028(13) -0.010(9) -0.013(9)
N134 0.050(8) 0.061(11) 0.102(14) 0.012(10) 0.021(9) 0.013(8)
C135 0.062(12) 0.087(18) 0.089(16) -0.026(15) 0.004(11) 0.014(12)
C136 0.055(12) 0.10(2) 0.16(3) 0.00(2) -0.003(16) 0.016(12)
C137 0.087(15) 0.072(18) 0.102(18) -0.026(15) 0.005(14) 0.016(12)
C138 0.044(10) 0.047(13) 0.14(2) -0.022(15) 0.004(12) -0.004(9)
C139 0.058(12) 0.14(2) 0.075(16) -0.067(16) 0.015(11) 0.000(13)
C140 0.072(12) 0.048(12) 0.076(14) -0.006(12) 0.006(10) -0.010(11)
C141 0.045(9) 0.055(13) 0.075(13) -0.010(12) 0.011(9) 0.010(9)
N142 0.056(8) 0.068(11) 0.064(9) -0.017(8) 0.040(7) -0.008(8)
C143 0.083(13) 0.077(16) 0.081(14) -0.022(12) 0.050(11) -0.005(12)
O144 0.107(10) 0.112(11) 0.113(11) -0.029(9) 0.073(9) -0.006(8)
N145 0.069(9) 0.096(14) 0.088(11) -0.019(10) 0.052(9) 0.011(10)
C146 0.091(13) 0.087(15) 0.071(12) -0.010(12) 0.048(11) -0.018(13)
C147 0.064(12) 0.16(2) 0.124(18) -0.015(16) 0.037(12) -0.039(13)
C148 0.066(12) 0.103(18) 0.13(2) 0.051(16) 0.059(14) 0.000(12)
C149 0.095(16) 0.19(3) 0.089(17) 0.074(18) 0.039(14) 0.031(16)
C150 0.067(17) 0.35(5) 0.20(3) 0.14(4) 0.069(19) 0.03(2)
C151 0.16(3) 0.30(7) 0.68(11) 0.30(7) 0.29(5) 0.11(4)
C152 0.19(4) 0.12(3) 0.96(16) 0.14(6) 0.33(7) 0.07(3)
C153 0.12(2) 0.14(3) 0.25(4) -0.07(3) 0.10(2) -0.009(19)
O161 0.033(5) 0.080(8) 0.045(6) -0.005(6) 0.020(5) 0.010(6)
C162 0.054(10) 0.062(11) 0.049(10) 0.016(9) 0.014(8) 0.021(9)
C163 0.046(9) 0.057(12) 0.066(12) 0.016(9) 0.038(9) -0.001(8)
N164 0.045(7) 0.060(9) 0.045(8) 0.016(7) 0.006(6) -0.002(6)
C165 0.051(10) 0.084(14) 0.056(12) 0.007(10) 0.004(9) 0.026(10)
C166 0.067(12) 0.068(13) 0.052(11) 0.002(9) -0.002(10) 0.012(10)
C167 0.064(12) 0.097(15) 0.068(13) 0.002(11) 0.021(10) 0.001(11)
C168 0.054(10) 0.082(13) 0.036(10) 0.011(9) -0.011(8) 0.010(9)
C169 0.044(9) 0.095(15) 0.055(11) -0.004(10) 0.014(8) 0.001(9)
C170 0.037(8) 0.078(13) 0.041(10) 0.012(9) 0.001(8) 0.002(9)
C171 0.041(9) 0.064(11) 0.039(9) 0.016(9) -0.003(8) -0.008(9)
N172 0.032(7) 0.082(11) 0.049(9) 0.006(7) 0.007(6) -0.004(7)
C173 0.037(9) 0.064(12) 0.062(12) 0.024(10) 0.018(9) -0.001(9)
O174 0.067(7) 0.082(8) 0.053(7) -0.003(6) 0.008(6) -0.031(7)
N175 0.047(8) 0.053(9) 0.062(9) 0.001(7) 0.011(7) -0.018(7)
C176 0.042(9) 0.081(13) 0.073(12) 0.015(11) 0.024(9) -0.007(10)
C177 0.099(13) 0.055(12) 0.060(11) 0.011(9) 0.022(10) 0.018(10)
C178 0.039(9) 0.067(12) 0.057(11) -0.022(9) 0.005(8) -0.004(9)
C179 0.061(10) 0.112(16) 0.045(10) -0.012(11) 0.030(9) -0.013(11)
C180 0.087(14) 0.085(14) 0.050(11) 0.027(10) 0.025(10) 0.000(11)
C181 0.092(14) 0.082(14) 0.035(10) 0.017(9) 0.001(10) 0.003(12)
C182 0.057(11) 0.129(19) 0.082(14) 0.007(13) 0.014(11) -0.014(12)
C183 0.063(11) 0.068(13) 0.067(11) 0.015(10) 0.026(9) 0.004(9)

loop_
_atom_type_symbol
_atom_type_description
_atom_type_scat_dispersion_real
_atom_type_scat_dispersion_imag
_atom_type_scat_source
C C 0.0033 0.0016 'International Tables Vol C Tables 4.2.6.8 and 6.1.1.4'
H H 0.0000 0.0000 'International Tables Vol C Tables 4.2.6.8 and 6.1.1.4'
N N 0.0061 0.0033 'International Tables Vol C Tables 4.2.6.8 and 6.1.1.4'
O O 0.0106 0.0060 'International Tables Vol C Tables 4.2.6.8 and 6.1.1.4'
Zn Zn 0.2839 1.4301 'International Tables Vol C Tables 4.2.6.8 and 6.1.1.4'

loop_
_geom_angle_atom_site_label_1
_geom_angle_atom_site_label_2
_geom_angle_atom_site_label_3
_geom_angle
O11 Zn1 O101 162.6(3)
O11 Zn1 O71 81.7(4)
O101 Zn1 O71 110.8(4)
O11 Zn1 O161 90.2(4)
O101 Zn1 O161 80.1(4)
O71 Zn1 O161 164.9(4)
O11 Zn1 O41 79.3(4)
O101 Zn1 O41 90.7(4)
O71 Zn1 O41 80.2(4)
O161 Zn1 O41 110.9(4)
O11 Zn1 O131 111.7(4)
O101 Zn1 O131 81.2(4)
O71 Zn1 O131 89.9(4)
O161 Zn1 O131 81.2(4)
O41 Zn1 O131 164.2(4)
O11 Zn1 Zn3 131.3(3)
O101 Zn1 Zn3 48.8(3)
O71 Zn1 Zn3 131.8(3)
O161 Zn1 Zn3 47.8(2)
O41 Zn1 Zn3 132.4(3)
O131 Zn1 Zn3 48.8(3)
O11 Zn1 Zn2 48.1(3)
O101 Zn1 Zn2 131.6(3)
O71 Zn1 Zn2 48.8(3)
O161 Zn1 Zn2 131.5(3)
O41 Zn1 Zn2 47.6(3)
O131 Zn1 Zn2 131.5(3)
Zn3 Zn1 Zn2 179.32(9)
N44 Zn2 N14 106.3(5)
N44 Zn2 N74 105.4(5)
N14 Zn2 N74 102.4(5)
N44 Zn2 O41 81.1(4)
N14 Zn2 O41 156.2(5)
N74 Zn2 O41 97.1(5)
N44 Zn2 O11 96.5(4)
N14 Zn2 O11 79.7(5)
N74 Zn2 O11 156.2(5)
O41 Zn2 O11 76.9(4)
N44 Zn2 O71 159.2(4)
N14 Zn2 O71 92.4(4)
N74 Zn2 O71 78.6(5)
O41 Zn2 O71 78.1(4)
O11 Zn2 O71 77.6(4)
N44 Zn2 Zn1 116.1(3)
N14 Zn2 Zn1 111.1(4)
N74 Zn2 Zn1 114.4(4)
O41 Zn2 Zn1 47.3(3)
O11 Zn2 Zn1 45.3(2)
O71 Zn2 Zn1 46.4(3)
N134 Zn3 N164 105.0(6)
N134 Zn3 N104 105.7(5)
N164 Zn3 N104 103.3(5)
N134 Zn3 O161 95.0(5)
N164 Zn3 O161 80.2(4)
N104 Zn3 O161 157.0(5)
N134 Zn3 O101 155.6(6)
N164 Zn3 O101 96.3(4)
N104 Zn3 O101 80.2(5)
O161 Zn3 O101 76.8(4)
N134 Zn3 O131 78.0(6)
N164 Zn3 O131 159.4(4)
N104 Zn3 O131 95.2(4)
O161 Zn3 O131 79.2(4)
O101 Zn3 O131 77.8(4)
N134 Zn3 Zn1 112.6(5)
N164 Zn3 Zn1 115.1(3)
N104 Zn3 Zn1 114.1(4)
O161 Zn3 Zn1 46.6(3)
O101 Zn3 Zn1 45.7(2)
O131 Zn3 Zn1 47.4(3)
C12 O11 Zn1 126.5(9)
C12 O11 Zn2 111.2(9)
Zn1 O11 Zn2 86.5(4)
O11 C12 C21 128.3(16)
O11 C12 C13 116.1(15)
C21 C12 C13 115.4(18)
N14 C13 C18 124.5(17)
N14 C13 C12 118.8(14)
C18 C13 C12 116.7(19)
C13 N14 C15 118.5(14)
C13 N14 Zn2 113.6(10)
C15 N14 Zn2 127.6(13)
N14 C15 C16 121.8(17)
C17 C16 C15 120.8(18)
C16 C17 C18 122.1(18)
C19 C18 C17 126.2(18)
C19 C18 C13 121.4(18)
C17 C18 C13 112.3(18)
C20 C19 C18 122.6(18)
C12 C21 N22 112.4(16)
C12 C21 C20 127.6(18)
N22 C21 C20 119.9(18)
C19 C20 C21 116.1(17)
C23 N22 C21 128.1(15)
O24 C23 N22 125.7(18)
O24 C23 N25 117.4(19)
N22 C23 N25 116.9(16)
C23 N25 C26 123.2(16)
N25 C26 C27 113.9(18)
N25 C26 C28 104.0(16)
C27 C26 C28 108(2)
C29 C28 C33 120.0
C29 C28 C26 136.5(16)
C33 C28 C26 103.0(16)
C28 C29 C30 120.0
C29 C30 C31 120.0
C32 C31 C30 120.0
C31 C32 C33 120.0
C32 C33 C28 120.0
C42 O41 Zn1 130.0(10)
C42 O41 Zn2 110.0(9)
Zn1 O41 Zn2 85.2(4)
O41 C42 C51 122.8(12)
O41 C42 C43 119.3(14)
C51 C42 C43 117.6(13)
C48 C43 C42 124.2(14)
C48 C43 N44 119.6(13)
C42 C43 N44 116.1(13)
C45 N44 C43 115.1(12)
C45 N44 Zn2 132.1(10)
C43 N44 Zn2 112.7(9)
N44 C45 C46 128.6(16)
C45 C46 C47 115.2(15)
C48 C47 C46 119.6(15)
C47 C48 C43 121.8(16)
C47 C48 C49 122.5(13)
C43 C48 C49 115.6(13)
C50 C49 C48 121.6(13)
C49 C50 C51 120.3(15)
N52 C51 C42 114.7(13)
N52 C51 C50 124.6(14)
C42 C51 C50 120.5(13)
C51 N52 C53 125.3(13)
O54 C53 N55 125.5(17)
O54 C53 N52 124.8(15)
N55 C53 N52 109.7(16)
C53 N55 C56 118.8(14)
C57 C56 N55 111.1(16)
C57 C56 C58 114.7(14)
N55 C56 C58 108.0(14)
C59 C58 C63 120.0
C59 C58 C56 120.4(11)
C63 C58 C56 119.6(11)
C58 C59 C60 120.0
C61 C60 C59 120.0
C60 C61 C62 120.0
C63 C62 C61 120.0
C62 C63 C58 120.0
C72 O71 Zn1 135.3(10)
C72 O71 Zn2 107.7(9)
Zn1 O71 Zn2 84.8(3)
O71 C72 C73 123.9(12)
O71 C72 C81 119.7(16)
C73 C72 C81 116.2(15)
N74 C73 C78 123.2(15)
N74 C73 C72 112.7(15)
C78 C73 C72 124.1(15)
C75 N74 C73 117.5(16)
C75 N74 Zn2 125.7(13)
C73 N74 Zn2 116.8(11)
N74 C75 C76 123.5(18)
C77 C76 C75 117.8(18)
C78 C77 C76 118.1(18)
C77 C78 C73 119.5(16)
C77 C78 C79 125.4(18)
C73 C78 C79 114.9(17)
C80 C79 C78 121.8(18)
C79 C80 C81 123.4(17)
C80 C81 N82 124.4(16)
C80 C81 C72 119.6(17)
N82 C81 C72 115.9(15)
C81 N82 C83 128.5(15)
O84 C83 N85 123.6(15)
O84 C83 N82 121.8(18)
N85 C83 N82 114.3(16)
C83 N85 C86 120.1(14)
N85 C86 C88 111.0(13)
N85 C86 C87 107.8(13)
C88 C86 C87 111.4(14)
C89 C88 C93 120.0
C89 C88 C86 119.6(12)
C93 C88 C86 120.4(12)
C88 C89 C90 120.0
C91 C90 C89 120.0
C92 C91 C90 120.0
C91 C92 C93 120.0
C92 C93 C88 120.0
C102 O101 Zn1 131.3(9)
C102 O101 Zn3 108.6(9)
Zn1 O101 Zn3 85.5(4)
O101 C102 C111 122.1(14)
O101 C102 C103 121.7(14)
C111 C102 C103 116.2(14)
N104 C103 C108 121.2(15)
N104 C103 C102 116.9(13)
C108 C103 C102 121.9(17)
C105 N104 C103 122.3(13)
C105 N104 Zn3 125.6(11)
C103 N104 Zn3 112.1(10)
N104 C105 C106 114.0(16)
C107 C106 C105 127.6(16)
C106 C107 C108 116.4(16)
C103 C108 C107 118.1(18)
C103 C108 C109 119.1(17)
C107 C108 C109 122.7(16)
C108 C109 C110 120.3(16)
C111 C110 C109 116.4(17)
C102 C111 C110 125.9(15)
C102 C111 N112 116.5(14)
C110 C111 N112 117.4(17)
C113 N112 C111 126.2(15)
O114 C113 N115 120.1(19)
O114 C113 N112 125.4(17)
N115 C113 N112 114.4(16)
C113 N115 C116 127.6(15)
N115 C116 C118 113.2(13)
N115 C116 C117 111.7(15)
C118 C116 C117 109.0(13)
C119 C118 C123 120.0
C119 C118 C116 122.9(13)
C123 C118 C116 116.7(13)
C120 C119 C118 120.0
C119 C120 C121 120.0
C122 C121 C120 120.0
C121 C122 C123 120.0
C122 C123 C118 120.0
C132 O131 Zn1 131.1(9)
C132 O131 Zn3 111.9(10)
Zn1 O131 Zn3 83.8(4)
O131 C132 C141 124.6(17)
O131 C132 C133 119.2(16)
C141 C132 C133 116.2(17)
N134 C133 C138 122(2)
N134 C133 C132 115.2(18)
C138 C133 C132 123(2)
C135 N134 C133 117.4(19)
C135 N134 Zn3 127.0(16)
C133 N134 Zn3 115.5(14)
N134 C135 C136 126(2)
C135 C136 C137 117(2)
C136 C137 C138 121(2)
C137 C138 C133 117(2)
C137 C138 C139 127(2)
C133 C138 C139 116(2)
C140 C139 C138 118.8(19)
C139 C140 C141 127(2)
N142 C141 C140 124.4(18)
N142 C141 C132 116.4(16)
C140 C141 C132 119.2(19)
C141 N142 C143 126.5(16)
O144 C143 N145 120.4(19)
O144 C143 N142 125(2)
N145 C143 N142 114.2(17)
C143 N145 C146 123.0(15)
C148 C146 N145 111.1(14)
C148 C146 C147 114.0(17)
N145 C146 C147 113.0(15)
C149 C148 C153 120.0
C149 C148 C146 120.4(18)
C153 C148 C146 119.5(18)
C148 C149 C150 120.0
C151 C150 C149 120.0
C150 C151 C152 120.0
C153 C152 C151 120.0
C152 C153 C148 120.0
C162 O161 Zn1 131.8(10)
C162 O161 Zn3 109.3(8)
Zn1 O161 Zn3 85.6(4)
O161 C162 C163 122.1(12)
O161 C162 C171 122.9(13)
C163 C162 C171 114.9(14)
C162 C163 C168 125.1(13)
C162 C163 N164 116.8(13)
C168 C163 N164 118.1(13)
C165 N164 C163 121.0(13)
C165 N164 Zn3 127.7(10)
C163 N164 Zn3 111.1(9)
N164 C165 C166 120.7(14)
C167 C166 C165 119.1(15)
C166 C167 C168 120.4(17)
C167 C168 C169 122.7(16)
C167 C168 C163 120.4(15)
C169 C168 C163 116.5(14)
C170 C169 C168 119.3(15)
C169 C170 C171 122.5(13)
C170 C171 N172 124.2(12)
C170 C171 C162 121.2(13)
N172 C171 C162 114.6(13)
C173 N172 C171 125.4(14)
O174 C173 N172 125.0(15)
O174 C173 N175 119.8(15)
N172 C173 N175 115.1(14)
C173 N175 C176 124.9(13)
N175 C176 C178 112.1(13)
N175 C176 C177 113.9(13)
C178 C176 C177 109.6(12)
C179 C178 C183 120.0
C179 C178 C176 120.2(9)
C183 C178 C176 119.8(9)
C180 C179 C178 120.0
C179 C180 C181 120.0
C182 C181 C180 120.0
C181 C182 C183 120.0
C182 C183 C178 120.0
C206 O201 C202 106.5(17)
C203 C202 O201 107.5(19)
C202 C203 O204 115.6(18)
C205 O204 C203 106.9(16)
O204 C205 C206 115.9(19)
O201 C206 C205 106.8(17)
C216 O211 C212 107.6(18)
C213 C212 O211 108(2)
C212 C213 O214 109(2)
C215 O214 C213 100.1(18)
O214 C215 C216 115(2)
O211 C216 C215 107(2)
C226 O221 C222 108.3(16)
C223 C222 O221 106.9(18)
C222 C223 O224 116.6(18)
C225 O224 C223 103.2(16)
O224 C225 C226 109.5(18)
O221 C226 C225 110.7(18)

loop_
_geom_bond_atom_site_label_1
_geom_bond_atom_site_label_2
_geom_bond_distance
Zn1 O11 2.055(9)
Zn1 O101 2.068(9)
Zn1 O71 2.096(10)
Zn1 O161 2.097(11)
Zn1 O41 2.126(10)
Zn1 O131 2.131(10)
Zn1 Zn3 2.879(3)
Zn1 Zn2 2.884(3)
Zn2 N44 2.033(12)
Zn2 N14 2.074(12)
Zn2 N74 2.076(15)
Zn2 O41 2.137(10)
Zn2 O11 2.152(11)
Zn2 O71 2.180(9)
Zn3 N134 2.047(16)
Zn3 N164 2.085(12)
Zn3 N104 2.096(12)
Zn3 O161 2.141(9)
Zn3 O101 2.173(11)
Zn3 O131 2.179(10)
O11 C12 1.34(2)
C12 C21 1.35(2)
C12 C13 1.49(2)
C13 N14 1.31(2)
C13 C18 1.47(2)
N14 C15 1.328(18)
C15 C16 1.40(2)
C16 C17 1.30(2)
C17 C18 1.43(2)
C18 C19 1.39(2)
C19 C20 1.34(2)
C21 N22 1.44(2)
C21 C20 1.45(2)
N22 C23 1.31(2)
C23 O24 1.273(19)
C23 N25 1.37(2)
N25 C26 1.40(2)
C26 C27 1.41(3)
C26 C28 1.55(2)
C28 C29 1.3900
C28 C33 1.3900
C29 C30 1.3900
C30 C31 1.3900
C31 C32 1.3900
C32 C33 1.3900
O41 C42 1.367(16)
C42 C51 1.38(2)
C42 C43 1.408(19)
C43 C48 1.397(18)
C43 N44 1.436(17)
N44 C45 1.298(18)
C45 C46 1.40(2)
C46 C47 1.41(2)
C47 C48 1.35(2)
C48 C49 1.46(2)
C49 C50 1.339(19)
C50 C51 1.45(2)
C51 N52 1.376(17)
N52 C53 1.43(2)
C53 O54 1.181(18)
C53 N55 1.377(19)
N55 C56 1.491(19)
C56 C57 1.48(2)
C56 C58 1.521(18)
C58 C59 1.3900
C58 C63 1.3900
C59 C60 1.3900
C60 C61 1.3900
C61 C62 1.3900
C62 C63 1.3900
O71 C72 1.365(18)
C72 C73 1.40(2)
C72 C81 1.43(2)
C73 N74 1.374(18)
C73 C78 1.40(2)
N74 C75 1.24(2)
C75 C76 1.45(2)
C76 C77 1.41(2)
C77 C78 1.32(2)
C78 C79 1.42(2)
C79 C80 1.34(2)
C80 C81 1.34(2)
C81 N82 1.360(18)
N82 C83 1.400(19)
C83 O84 1.219(19)
C83 N85 1.35(2)
N85 C86 1.461(18)
C86 C88 1.52(2)
C86 C87 1.56(2)
C88 C89 1.3900
C88 C93 1.3900
C89 C90 1.3900
C90 C91 1.3900
C91 C92 1.3900
C92 C93 1.3900
O101 C102 1.324(16)
C102 C111 1.36(2)
C102 C103 1.437(19)
C103 N104 1.366(19)
C103 C108 1.398(19)
N104 C105 1.346(17)
C105 C106 1.40(2)
C106 C107 1.33(2)
C107 C108 1.40(2)
C108 C109 1.42(2)
C109 C110 1.43(2)
C110 C111 1.41(2)
C111 N112 1.460(18)
N112 C113 1.38(2)
C113 O114 1.230(19)
C113 N115 1.35(2)
N115 C116 1.390(18)
C116 C118 1.454(18)
C116 C117 1.50(2)
C118 C119 1.3900
C118 C123 1.3900
C119 C120 1.3900
C120 C121 1.3900
C121 C122 1.3900
C122 C123 1.3900
O131 C132 1.308(18)
C132 C141 1.41(2)
C132 C133 1.43(2)
C133 N134 1.39(2)
C133 C138 1.42(2)
N134 C135 1.29(2)
C135 C136 1.39(3)
C136 C137 1.39(3)
C137 C138 1.39(3)
C138 C139 1.45(3)
C139 C140 1.31(3)
C140 C141 1.36(2)
C141 N142 1.34(2)
N142 C143 1.36(2)
C143 O144 1.220(19)
C143 N145 1.33(2)
N145 C146 1.48(2)
C146 C148 1.48(2)
C146 C147 1.48(2)
C148 C149 1.3900
C148 C153 1.3900
C149 C150 1.3900
C150 C151 1.3900
C151 C152 1.3900
C152 C153 1.3900
O161 C162 1.339(16)
C162 C163 1.370(19)
C162 C171 1.420(18)
C163 C168 1.41(2)
C163 N164 1.414(17)
N164 C165 1.359(18)
C165 C166 1.42(2)
C166 C167 1.38(2)
C167 C168 1.40(2)
C168 C169 1.405(19)
C169 C170 1.358(19)
C170 C171 1.365(19)
C171 N172 1.404(17)
N172 C173 1.322(18)
C173 O174 1.198(16)
C173 N175 1.356(17)
N175 C176 1.443(18)
C176 C178 1.530(18)
C176 C177 1.54(2)
C178 C179 1.3900
C178 C183 1.3900
C179 C180 1.3900
C180 C181 1.3900
C181 C182 1.3900
C182 C183 1.3900
O201 C206 1.463(19)
O201 C202 1.50(2)
C202 C203 1.45(2)
C203 O204 1.464(18)
O204 C205 1.43(2)
C205 C206 1.50(2)
O211 C216 1.47(2)
O211 C212 1.481(19)
C212 C213 1.43(2)
C213 O214 1.49(2)
O214 C215 1.41(2)
C215 C216 1.49(2)
O221 C226 1.467(19)
O221 C222 1.470(19)
C222 C223 1.43(2)
C223 O224 1.485(18)
O224 C225 1.424(19)
C225 C226 1.48(2)

loop_
_geom_torsion_atom_site_label_1
_geom_torsion_atom_site_label_2
_geom_torsion_atom_site_label_3
_geom_torsion_atom_site_label_4
_geom_torsion
O11 Zn1 Zn2 N44 -72.1(5)
O101 Zn1 Zn2 N44 84.5(5)
O71 Zn1 Zn2 N44 166.2(5)
O161 Zn1 Zn2 N44 -34.0(5)
O41 Zn1 Zn2 N44 46.6(5)
O131 Zn1 Zn2 N44 -154.7(5)
Zn3 Zn1 Zn2 N44 -39(8)
O11 Zn1 Zn2 N14 49.5(5)
O101 Zn1 Zn2 N14 -153.9(5)
O71 Zn1 Zn2 N14 -72.2(5)
O161 Zn1 Zn2 N14 87.6(5)
O41 Zn1 Zn2 N14 168.2(5)
O131 Zn1 Zn2 N14 -33.1(5)
Zn3 Zn1 Zn2 N14 82(8)
O11 Zn1 Zn2 N74 164.8(5)
O101 Zn1 Zn2 N74 -38.6(5)
O71 Zn1 Zn2 N74 43.1(5)
O161 Zn1 Zn2 N74 -157.1(5)
O41 Zn1 Zn2 N74 -76.5(5)
O131 Zn1 Zn2 N74 82.2(5)
Zn3 Zn1 Zn2 N74 -163(8)
O11 Zn1 Zn2 O41 -118.7(5)
O101 Zn1 Zn2 O41 37.9(5)
O71 Zn1 Zn2 O41 119.6(5)
O161 Zn1 Zn2 O41 -80.6(5)
O131 Zn1 Zn2 O41 158.7(5)
Zn3 Zn1 Zn2 O41 -86(8)
O101 Zn1 Zn2 O11 156.6(5)
O71 Zn1 Zn2 O11 -121.7(5)
O161 Zn1 Zn2 O11 38.1(5)
O41 Zn1 Zn2 O11 118.7(5)
O131 Zn1 Zn2 O11 -82.6(5)
Zn3 Zn1 Zn2 O11 33(8)
O11 Zn1 Zn2 O71 121.7(5)
O101 Zn1 Zn2 O71 -81.7(5)
O161 Zn1 Zn2 O71 159.8(5)
O41 Zn1 Zn2 O71 -119.6(5)
O131 Zn1 Zn2 O71 39.1(5)
Zn3 Zn1 Zn2 O71 154(8)
O11 Zn1 Zn3 N134 -36.9(6)
O101 Zn1 Zn3 N134 166.3(6)
O71 Zn1 Zn3 N134 84.9(6)
O161 Zn1 Zn3 N134 -74.7(6)
O41 Zn1 Zn3 N134 -154.7(6)
O131 Zn1 Zn3 N134 46.5(6)
Zn2 Zn1 Zn3 N134 -69(8)
O11 Zn1 Zn3 N164 83.4(5)
O101 Zn1 Zn3 N164 -73.4(5)
O71 Zn1 Zn3 N164 -154.9(5)
O161 Zn1 Zn3 N164 45.5(5)
O41 Zn1 Zn3 N164 -34.4(5)
O131 Zn1 Zn3 N164 166.8(5)
Zn2 Zn1 Zn3 N164 51(8)
O11 Zn1 Zn3 N104 -157.4(5)
O101 Zn1 Zn3 N104 45.8(5)
O71 Zn1 Zn3 N104 -35.6(6)
O161 Zn1 Zn3 N104 164.8(5)
O41 Zn1 Zn3 N104 84.8(5)
O131 Zn1 Zn3 N104 -74.0(5)
Zn2 Zn1 Zn3 N104 170(100)
O11 Zn1 Zn3 O161 37.8(5)
O101 Zn1 Zn3 O161 -118.9(5)
O71 Zn1 Zn3 O161 159.6(5)
O41 Zn1 Zn3 O161 -79.9(5)
O131 Zn1 Zn3 O161 121.3(5)
Zn2 Zn1 Zn3 O161 5(8)
O11 Zn1 Zn3 O101 156.8(5)
O71 Zn1 Zn3 O101 -81.5(5)
O161 Zn1 Zn3 O101 118.9(5)
O41 Zn1 Zn3 O101 39.0(5)
O131 Zn1 Zn3 O101 -119.8(5)
Zn2 Zn1 Zn3 O101 124(8)
O11 Zn1 Zn3 O131 -83.4(5)
O101 Zn1 Zn3 O131 119.8(5)
O71 Zn1 Zn3 O131 38.3(5)
O161 Zn1 Zn3 O131 -121.3(5)
O41 Zn1 Zn3 O131 158.8(5)
Zn2 Zn1 Zn3 O131 -116(8)
O101 Zn1 O11 C12 149.1(15)
O71 Zn1 O11 C12 -73.7(12)
O161 Zn1 O11 C12 93.5(12)
O41 Zn1 O11 C12 -155.2(13)
O131 Zn1 O11 C12 12.9(13)
Zn3 Zn1 O11 C12 66.5(13)
Zn2 Zn1 O11 C12 -114.0(13)
O101 Zn1 O11 Zn2 -96.9(16)
O71 Zn1 O11 Zn2 40.3(3)
O161 Zn1 O11 Zn2 -152.5(3)
O41 Zn1 O11 Zn2 -41.2(3)
O131 Zn1 O11 Zn2 126.9(4)
Zn3 Zn1 O11 Zn2 -179.51(11)
N44 Zn2 O11 C12 -111.3(9)
N14 Zn2 O11 C12 -5.9(9)
N74 Zn2 O11 C12 91.6(13)
O41 Zn2 O11 C12 169.4(9)
O71 Zn2 O11 C12 88.9(9)
Zn1 Zn2 O11 C12 128.0(9)
N44 Zn2 O11 Zn1 120.7(4)
N14 Zn2 O11 Zn1 -133.9(4)
N74 Zn2 O11 Zn1 -36.4(12)
O41 Zn2 O11 Zn1 41.4(3)
O71 Zn2 O11 Zn1 -39.1(3)
Zn1 O11 C12 C21 -77.2(18)
Zn2 O11 C12 C21 -179.1(13)
Zn1 O11 C12 C13 106.7(13)
Zn2 O11 C12 C13 4.8(14)
O11 C12 C13 N14 0.4(19)
C21 C12 C13 N14 -176.2(13)
O11 C12 C13 C18 -178.3(12)
C21 C12 C13 C18 5.1(19)
C18 C13 N14 C15 -1(2)
C12 C13 N14 C15 -179.7(13)
C18 C13 N14 Zn2 173.0(10)
C12 C13 N14 Zn2 -5.6(16)
N44 Zn2 N14 C13 100.0(11)
N74 Zn2 N14 C13 -149.7(10)
O41 Zn2 N14 C13 -5.3(17)
O11 Zn2 N14 C13 6.2(10)
O71 Zn2 N14 C13 -70.8(10)
Zn1 Zn2 N14 C13 -27.2(11)
N44 Zn2 N14 C15 -86.5(13)
N74 Zn2 N14 C15 23.8(14)
O41 Zn2 N14 C15 168.2(11)
O11 Zn2 N14 C15 179.6(13)
O71 Zn2 N14 C15 102.7(13)
Zn1 Zn2 N14 C15 146.3(12)
C13 N14 C15 C16 0(2)
Zn2 N14 C15 C16 -172.8(12)
N14 C15 C16 C17 1(3)
C15 C16 C17 C18 -1(3)
C16 C17 C18 C19 -175.2(18)
C16 C17 C18 C13 0(2)
N14 C13 C18 C19 176.6(15)
C12 C13 C18 C19 -5(2)
N14 C13 C18 C17 1(2)
C12 C13 C18 C17 179.4(13)
C17 C18 C19 C20 178.8(15)
C13 C18 C19 C20 4(2)
O11 C12 C21 N22 3(2)
C13 C12 C21 N22 179.1(11)
O11 C12 C21 C20 179.2(13)
C13 C12 C21 C20 -5(2)
C18 C19 C20 C21 -2(2)
C12 C21 C20 C19 3(2)
N22 C21 C20 C19 179.3(14)
C12 C21 N22 C23 -150.3(16)
C20 C21 N22 C23 33(2)
C21 N22 C23 O24 -13(3)
C21 N22 C23 N25 169.5(14)
O24 C23 N25 C26 4(3)
N22 C23 N25 C26 -178.0(16)
C23 N25 C26 C27 88(3)
C23 N25 C26 C28 -154.9(18)
N25 C26 C28 C29 -64(3)
C27 C26 C28 C29 58(3)
N25 C26 C28 C33 107.7(16)
C27 C26 C28 C33 -131.0(19)
C33 C28 C29 C30 0.0
C26 C28 C29 C30 170(2)
C28 C29 C30 C31 0.0
C29 C30 C31 C32 0.0
C30 C31 C32 C33 0.0
C31 C32 C33 C28 0.0
C29 C28 C33 C32 0.0
C26 C28 C33 C32 -173.2(16)
O11 Zn1 O41 C42 -70.6(12)
O101 Zn1 O41 C42 95.1(12)
O71 Zn1 O41 C42 -153.8(12)
O161 Zn1 O41 C42 15.5(13)
O131 Zn1 O41 C42 153.9(15)
Zn3 Zn1 O41 C42 66.9(12)
Zn2 Zn1 O41 C42 -112.2(12)
O11 Zn1 O41 Zn2 41.7(3)
O101 Zn1 O41 Zn2 -152.7(3)
O71 Zn1 O41 Zn2 -41.6(3)
O161 Zn1 O41 Zn2 127.7(3)
O131 Zn1 O41 Zn2 -93.9(15)
Zn3 Zn1 O41 Zn2 179.09(12)
N44 Zn2 O41 C42 -7.7(10)
N14 Zn2 O41 C42 102.7(13)
N74 Zn2 O41 C42 -112.3(10)
O11 Zn2 O41 C42 91.1(10)
O71 Zn2 O41 C42 171.0(10)
Zn1 Zn2 O41 C42 131.0(11)
N44 Zn2 O41 Zn1 -138.7(4)
N14 Zn2 O41 Zn1 -28.3(11)
N74 Zn2 O41 Zn1 116.8(4)
O11 Zn2 O41 Zn1 -39.8(3)
O71 Zn2 O41 Zn1 40.0(3)
Zn1 O41 C42 C51 -76.1(18)
Zn2 O41 C42 C51 -177.0(12)
Zn1 O41 C42 C43 110.0(15)
Zn2 O41 C42 C43 9.1(17)
O41 C42 C43 C48 179.0(15)
C51 C42 C43 C48 5(2)
O41 C42 C43 N44 -5(2)
C51 C42 C43 N44 -179.2(14)
C48 C43 N44 C45 -3(2)
C42 C43 N44 C45 -178.7(14)
C48 C43 N44 Zn2 174.0(13)
C42 C43 N44 Zn2 -2.2(17)
N14 Zn2 N44 C45 24.3(15)
N74 Zn2 N44 C45 -83.9(14)
O41 Zn2 N44 C45 -178.9(15)
O11 Zn2 N44 C45 105.4(14)
O71 Zn2 N44 C45 177.5(13)
Zn1 Zn2 N44 C45 148.4(13)
N14 Zn2 N44 C43 -151.5(10)
N74 Zn2 N44 C43 100.3(11)
O41 Zn2 N44 C43 5.3(10)
O11 Zn2 N44 C43 -70.3(10)
O71 Zn2 N44 C43 1.7(19)
Zn1 Zn2 N44 C43 -27.4(11)
C43 N44 C45 C46 3(2)
Zn2 N44 C45 C46 -172.5(14)
N44 C45 C46 C47 -1(3)
C45 C46 C47 C48 -2(3)
C46 C47 C48 C43 3(3)
C46 C47 C48 C49 179.3(18)
C42 C43 C48 C47 175.6(17)
N44 C43 C48 C47 0(3)
C42 C43 C48 C49 -1(3)
N44 C43 C48 C49 -177.1(15)
C47 C48 C49 C50 -178.8(18)
C43 C48 C49 C50 -2(3)
C48 C49 C50 C51 2(3)
O41 C42 C51 N52 4(2)
C43 C42 C51 N52 178.2(14)
O41 C42 C51 C50 -179.1(14)
C43 C42 C51 C50 -5(2)
C49 C50 C51 N52 178.5(16)
C49 C50 C51 C42 2(3)
C42 C51 N52 C53 -152.5(14)
C50 C51 N52 C53 31(2)
C51 N52 C53 O54 -4(3)
C51 N52 C53 N55 178.2(14)
O54 C53 N55 C56 20(3)
N52 C53 N55 C56 -162.1(15)
C53 N55 C56 C57 84.0(19)
C53 N55 C56 C58 -149.4(15)
C57 C56 C58 C59 72.1(17)
N55 C56 C58 C59 -52.4(17)
C57 C56 C58 C63 -106.0(16)
N55 C56 C58 C63 129.5(12)
C63 C58 C59 C60 0.0
C56 C58 C59 C60 -178.0(13)
C58 C59 C60 C61 0.0
C59 C60 C61 C62 0.0
C60 C61 C62 C63 0.0
C61 C62 C63 C58 0.0
C59 C58 C63 C62 0.0
C56 C58 C63 C62 178.0(13)
O11 Zn1 O71 C72 -149.9(13)
O101 Zn1 O71 C72 17.6(13)
O161 Zn1 O71 C72 152.0(14)
O41 Zn1 O71 C72 -69.4(12)
O131 Zn1 O71 C72 98.2(13)
Zn3 Zn1 O71 C72 70.3(13)
Zn2 Zn1 O71 C72 -110.0(13)
O11 Zn1 O71 Zn2 -39.8(4)
O101 Zn1 O71 Zn2 127.6(4)
O161 Zn1 O71 Zn2 -97.9(14)
O41 Zn1 O71 Zn2 40.6(3)
O131 Zn1 O71 Zn2 -151.8(4)
Zn3 Zn1 O71 Zn2 -179.61(13)
N44 Zn2 O71 C72 98.9(14)
N14 Zn2 O71 C72 -106.8(9)
N74 Zn2 O71 C72 -4.6(9)
O41 Zn2 O71 C72 95.3(9)
O11 Zn2 O71 C72 174.3(9)
Zn1 Zn2 O71 C72 136.0(10)
N44 Zn2 O71 Zn1 -37.1(14)
N14 Zn2 O71 Zn1 117.2(5)
N74 Zn2 O71 Zn1 -140.6(5)
O41 Zn2 O71 Zn1 -40.7(4)
O11 Zn2 O71 Zn1 38.3(3)
Zn1 O71 C72 C73 107.6(16)
Zn2 O71 C72 C73 6.8(17)
Zn1 O71 C72 C81 -78.1(17)
Zn2 O71 C72 C81 -178.9(12)
O71 C72 C73 N74 -5(2)
C81 C72 C73 N74 -179.5(13)
O71 C72 C73 C78 176.7(14)
C81 C72 C73 C78 2(2)
C78 C73 N74 C75 -3(2)
C72 C73 N74 C75 179.0(14)
C78 C73 N74 Zn2 178.4(11)
C72 C73 N74 Zn2 0.1(16)
N44 Zn2 N74 C75 24.8(15)
N14 Zn2 N74 C75 -86.2(14)
O41 Zn2 N74 C75 107.5(14)
O11 Zn2 N74 C75 -178.8(12)
O71 Zn2 N74 C75 -176.2(15)
Zn1 Zn2 N74 C75 153.5(13)
N44 Zn2 N74 C73 -156.5(10)
N14 Zn2 N74 C73 92.5(11)
O41 Zn2 N74 C73 -73.8(10)
O11 Zn2 N74 C73 -0.1(18)
O71 Zn2 N74 C73 2.5(10)
Zn1 Zn2 N74 C73 -27.7(11)
C73 N74 C75 C76 3(2)
Zn2 N74 C75 C76 -178.7(11)
N74 C75 C76 C77 -4(3)
C75 C76 C77 C78 6(2)
C76 C77 C78 C73 -7(2)
C76 C77 C78 C79 178.2(15)
N74 C73 C78 C77 5(2)
C72 C73 C78 C77 -176.9(16)
N74 C73 C78 C79 -179.3(14)
C72 C73 C78 C79 -1(2)
C77 C78 C79 C80 175.1(18)
C73 C78 C79 C80 0(2)
C78 C79 C80 C81 1(3)
C79 C80 C81 N82 176.9(17)
C79 C80 C81 C72 0(3)
O71 C72 C81 C80 -176.5(15)
C73 C72 C81 C80 -2(2)
O71 C72 C81 N82 7(2)
C73 C72 C81 N82 -178.6(14)
C80 C81 N82 C83 24(3)
C72 C81 N82 C83 -159.3(15)
C81 N82 C83 O84 -7(3)
C81 N82 C83 N85 179.3(15)
O84 C83 N85 C86 20(3)
N82 C83 N85 C86 -166.3(13)
C83 N85 C86 C88 -165.7(14)
C83 N85 C86 C87 72(2)
N85 C86 C88 C89 109.4(12)
C87 C86 C88 C89 -130.4(12)
N85 C86 C88 C93 -69.7(15)
C87 C86 C88 C93 50.5(15)
C93 C88 C89 C90 0.0
C86 C88 C89 C90 -179.1(11)
C88 C89 C90 C91 0.0
C89 C90 C91 C92 0.0
C90 C91 C92 C93 0.0
C91 C92 C93 C88 0.0
C89 C88 C93 C92 0.0
C86 C88 C93 C92 179.1(11)
O11 Zn1 O101 C102 151.1(14)
O71 Zn1 O101 C102 17.0(13)
O161 Zn1 O101 C102 -152.1(12)
O41 Zn1 O101 C102 96.8(12)
O131 Zn1 O101 C102 -69.5(12)
Zn3 Zn1 O101 C102 -110.9(12)
Zn2 Zn1 O101 C102 69.9(12)
O11 Zn1 O101 Zn3 -98.0(16)
O71 Zn1 O101 Zn3 127.9(3)
O161 Zn1 O101 Zn3 -41.2(3)
O41 Zn1 O101 Zn3 -152.3(3)
O131 Zn1 O101 Zn3 41.3(3)
Zn2 Zn1 O101 Zn3 -179.25(11)
N134 Zn3 O101 C102 100.4(13)
N164 Zn3 O101 C102 -108.7(9)
N104 Zn3 O101 C102 -6.2(9)
O161 Zn3 O101 C102 173.0(9)
O131 Zn3 O101 C102 91.4(9)
Zn1 Zn3 O101 C102 132.2(10)
N134 Zn3 O101 Zn1 -31.8(11)
N164 Zn3 O101 Zn1 119.1(4)
N104 Zn3 O101 Zn1 -138.4(4)
O161 Zn3 O101 Zn1 40.8(3)
O131 Zn3 O101 Zn1 -40.8(3)
Zn1 O101 C102 C111 -74.9(18)
Zn3 O101 C102 C111 -175.6(12)
Zn1 O101 C102 C103 106.8(15)
Zn3 O101 C102 C103 6.1(16)
O101 C102 C103 N104 -2(2)
C111 C102 C103 N104 -179.9(13)
O101 C102 C103 C108 -179.8(13)
C111 C102 C103 C108 2(2)
C108 C103 N104 C105 -7(2)
C102 C103 N104 C105 174.5(13)
C108 C103 N104 Zn3 174.0(11)
C102 C103 N104 Zn3 -4.2(16)
N134 Zn3 N104 C105 31.3(13)
N164 Zn3 N104 C105 -78.8(12)
O161 Zn3 N104 C105 -175.2(10)
O101 Zn3 N104 C105 -173.1(12)
O131 Zn3 N104 C105 110.3(12)
Zn1 Zn3 N104 C105 155.5(11)
N134 Zn3 N104 C103 -150.1(10)
N164 Zn3 N104 C103 99.9(10)
O161 Zn3 N104 C103 3.4(18)
O101 Zn3 N104 C103 5.6(9)
O131 Zn3 N104 C103 -71.1(10)
Zn1 Zn3 N104 C103 -25.8(10)
C103 N104 C105 C106 6(2)
Zn3 N104 C105 C106 -175.6(10)
N104 C105 C106 C107 -2(3)
C105 C106 C107 C108 0(3)
N104 C103 C108 C107 4(2)
C102 C103 C108 C107 -177.5(13)
N104 C103 C108 C109 -176.6(14)
C102 C103 C108 C109 2(2)
C106 C107 C108 C103 -1(2)
C106 C107 C108 C109 -179.7(16)
C103 C108 C109 C110 -3(2)
C107 C108 C109 C110 176.3(15)
C108 C109 C110 C111 1(2)
O101 C102 C111 C110 177.3(14)
C103 C102 C111 C110 -4(2)
O101 C102 C111 N112 2(2)
C103 C102 C111 N112 -179.9(12)
C109 C110 C111 C102 3(2)
C109 C110 C111 N112 178.7(14)
C102 C111 N112 C113 -149.8(16)
C110 C111 N112 C113 34(2)
C111 N112 C113 O114 -6(3)
C111 N112 C113 N115 174.9(14)
O114 C113 N115 C116 11(3)
N112 C113 N115 C116 -169.5(15)
C113 N115 C116 C118 -156.5(16)
C113 N115 C116 C117 80(2)
N115 C116 C118 C119 -66.1(17)
C117 C116 C118 C119 58.9(16)
N115 C116 C118 C123 106.9(14)
C117 C116 C118 C123 -128.1(13)
C123 C118 C119 C120 0.0
C116 C118 C119 C120 172.8(13)
C118 C119 C120 C121 0.0
C119 C120 C121 C122 0.0
C120 C121 C122 C123 0.0
C121 C122 C123 C118 0.0
C119 C118 C123 C122 0.0
C116 C118 C123 C122 -173.2(12)
O11 Zn1 O131 C132 12.8(15)
O101 Zn1 O131 C132 -155.1(14)
O71 Zn1 O131 C132 93.8(14)
O161 Zn1 O131 C132 -73.9(14)
O41 Zn1 O131 C132 145.0(16)
Zn3 Zn1 O131 C132 -113.8(14)
Zn2 Zn1 O131 C132 65.4(14)
O11 Zn1 O131 Zn3 126.5(4)
O101 Zn1 O131 Zn3 -41.3(3)
O71 Zn1 O131 Zn3 -152.5(4)
O161 Zn1 O131 Zn3 39.9(3)
O41 Zn1 O131 Zn3 -101.2(15)
Zn2 Zn1 O131 Zn3 179.19(12)
N134 Zn3 O131 C132 -4.7(9)
N164 Zn3 O131 C132 96.1(15)
N104 Zn3 O131 C132 -109.7(10)
O161 Zn3 O131 C132 92.8(9)
O101 Zn3 O131 C132 171.5(10)
Zn1 Zn3 O131 C132 132.0(10)
N134 Zn3 O131 Zn1 -136.8(5)
N164 Zn3 O131 Zn1 -36.0(13)
N104 Zn3 O131 Zn1 118.3(5)
O161 Zn3 O131 Zn1 -39.2(4)
O101 Zn3 O131 Zn1 39.5(3)
Zn1 O131 C132 C141 -76.5(18)
Zn3 O131 C132 C141 -177.8(11)
Zn1 O131 C132 C133 105.8(15)
Zn3 O131 C132 C133 4.5(16)
O131 C132 C133 N134 -1(2)
C141 C132 C133 N134 -178.8(13)
O131 C132 C133 C138 178.7(13)
C141 C132 C133 C138 1(2)
C138 C133 N134 C135 0(2)
C132 C133 N134 C135 179.4(14)
C138 C133 N134 Zn3 176.8(11)
C132 C133 N134 Zn3 -3.5(17)
N164 Zn3 N134 C135 22.1(16)
N104 Zn3 N134 C135 -86.7(15)
O161 Zn3 N134 C135 103.3(15)
O101 Zn3 N134 C135 172.2(12)
O131 Zn3 N134 C135 -178.9(16)
Zn1 Zn3 N134 C135 148.0(14)
N164 Zn3 N134 C133 -154.6(10)
N104 Zn3 N134 C133 96.5(11)
O161 Zn3 N134 C133 -73.4(11)
O101 Zn3 N134 C133 -4.6(18)
O131 Zn3 N134 C133 4.4(10)
Zn1 Zn3 N134 C133 -28.7(11)
C133 N134 C135 C136 -2(3)
Zn3 N134 C135 C136 -178.3(14)
N134 C135 C136 C137 1(3)
C135 C136 C137 C138 1(3)
C136 C137 C138 C133 -3(3)
C136 C137 C138 C139 -179.9(19)
N134 C133 C138 C137 2(2)
C132 C133 C138 C137 -177.3(15)
N134 C133 C138 C139 179.9(14)
C132 C133 C138 C139 0(2)
C137 C138 C139 C140 175.0(18)
C133 C138 C139 C140 -2(2)
C138 C139 C140 C141 4(3)
C139 C140 C141 N142 177.5(17)
C139 C140 C141 C132 -2(3)
O131 C132 C141 N142 2(2)
C133 C132 C141 N142 -179.8(13)
O131 C132 C141 C140 -177.7(14)
C133 C132 C141 C140 0(2)
C140 C141 N142 C143 29(2)
C132 C141 N142 C143 -151.5(15)
C141 N142 C143 O144 -4(3)
C141 N142 C143 N145 178.4(15)
O144 C143 N145 C146 14(3)
N142 C143 N145 C146 -168.2(14)
C143 N145 C146 C148 -141.7(18)
C143 N145 C146 C147 89(2)
N145 C146 C148 C149 103.4(15)
C147 C146 C148 C149 -127.6(15)
N145 C146 C148 C153 -74.1(16)
C147 C146 C148 C153 55.0(18)
C153 C148 C149 C150 0.0
C146 C148 C149 C150 -177.5(13)
C148 C149 C150 C151 0.0
C149 C150 C151 C152 0.0
C150 C151 C152 C153 0.0
C151 C152 C153 C148 0.0
C149 C148 C153 C152 0.0
C146 C148 C153 C152 177.5(13)
O11 Zn1 O161 C162 95.4(11)
O101 Zn1 O161 C162 -70.1(11)
O71 Zn1 O161 C162 152.5(14)
O41 Zn1 O161 C162 16.8(12)
O131 Zn1 O161 C162 -152.6(12)
Zn3 Zn1 O161 C162 -112.0(12)
Zn2 Zn1 O161 C162 68.0(12)
O11 Zn1 O161 Zn3 -152.6(4)
O101 Zn1 O161 Zn3 42.0(3)
O71 Zn1 O161 Zn3 -95.4(15)
O41 Zn1 O161 Zn3 128.9(3)
O131 Zn1 O161 Zn3 -40.6(3)
Zn2 Zn1 O161 Zn3 -179.91(12)
N134 Zn3 O161 C162 -110.5(11)
N164 Zn3 O161 C162 -6.1(10)
N104 Zn3 O161 C162 95.0(15)
O101 Zn3 O161 C162 92.8(10)
O131 Zn3 O161 C162 172.7(11)
Zn1 Zn3 O161 C162 132.9(11)
N134 Zn3 O161 Zn1 116.6(6)
N164 Zn3 O161 Zn1 -139.0(4)
N104 Zn3 O161 Zn1 -37.9(12)
O101 Zn3 O161 Zn1 -40.1(3)
O131 Zn3 O161 Zn1 39.8(3)
Zn1 O161 C162 C163 107.5(16)
Zn3 O161 C162 C163 6(2)
Zn1 O161 C162 C171 -76(2)
Zn3 O161 C162 C171 -177.9(14)
O161 C162 C163 C168 177.6(16)
C171 C162 C163 C168 1(3)
O161 C162 C163 N164 -1(2)
C171 C162 C163 N164 -177.5(14)
C162 C163 N164 C165 179.4(15)
C168 C163 N164 C165 1(2)
C162 C163 N164 Zn3 -4.7(17)
C168 C163 N164 Zn3 176.7(12)
N134 Zn3 N164 C165 -86.1(14)
N104 Zn3 N164 C165 24.5(14)
O161 Zn3 N164 C165 -178.7(14)
O101 Zn3 N164 C165 105.9(13)
O131 Zn3 N164 C165 178.1(12)
Zn1 Zn3 N164 C165 149.6(12)
N134 Zn3 N164 C163 98.4(10)
N104 Zn3 N164 C163 -151.0(10)
O161 Zn3 N164 C163 5.8(10)
O101 Zn3 N164 C163 -69.6(10)
O131 Zn3 N164 C163 2.5(19)
Zn1 Zn3 N164 C163 -25.9(11)
C163 N164 C165 C166 3(2)
Zn3 N164 C165 C166 -171.8(12)
N164 C165 C166 C167 -3(3)
C165 C166 C167 C168 -2(3)
C166 C167 C168 C169 179.1(17)
C166 C167 C168 C163 7(3)
C162 C163 C168 C167 175.7(17)
N164 C163 C168 C167 -6(2)
C162 C163 C168 C169 3(3)
N164 C163 C168 C169 -178.7(14)
C167 C168 C169 C170 -179.4(17)
C163 C168 C169 C170 -7(2)
C168 C169 C170 C171 7(3)
C169 C170 C171 N172 176.4(16)
C169 C170 C171 C162 -3(3)
O161 C162 C171 C170 -177.7(16)
C163 C162 C171 C170 -1(3)
O161 C162 C171 N172 3(2)
C163 C162 C171 N172 179.5(14)
C170 C171 N172 C173 34(3)
C162 C171 N172 C173 -146.3(16)
C171 N172 C173 O174 5(3)
C171 N172 C173 N175 -178.1(14)
O174 C173 N175 C176 11(2)
N172 C173 N175 C176 -166.7(14)
C173 N175 C176 C178 -156.5(13)
C173 N175 C176 C177 78.3(18)
N175 C176 C178 C179 -60.4(14)
C177 C176 C178 C179 67.2(14)
N175 C176 C178 C183 118.4(10)
C177 C176 C178 C183 -114.1(11)
C183 C178 C179 C180 0.0
C176 C178 C179 C180 178.7(11)
C178 C179 C180 C181 0.0
C179 C180 C181 C182 0.0
C180 C181 C182 C183 0.0
C181 C182 C183 C178 0.0
C179 C178 C183 C182 0.0
C176 C178 C183 C182 -178.7(11)
C206 O201 C202 C203 -64(3)
O201 C202 C203 O204 60(3)
C202 C203 O204 C205 -52(3)
C203 O204 C205 C206 52(3)
C202 O201 C206 C205 63(2)
O204 C205 C206 O201 -61(3)
C216 O211 C212 C213 -62(3)
O211 C212 C213 O214 71(3)
C212 C213 O214 C215 -68(3)
C213 O214 C215 C216 65(3)
C212 O211 C216 C215 54(3)
O214 C215 C216 O211 -62(4)
C226 O221 C222 C223 -55(3)
O221 C222 C223 O224 60(3)
C222 C223 O224 C225 -63(2)
C223 O224 C225 C226 61(2)
C222 O221 C226 C225 60(2)
O224 C225 C226 O221 -65(3)
